data_7114744
loop_
_publ_author_name
'Yamaguchi, Kazuya'
'Akagi, Fumio'
'Suzuki, Shinnichiro'
'Fujinami, Shuhei'
'Suzuki, Masatatsu'
'Shionoya, Mitsuhiko'

_publ_section_title
;
 Hydrolysis of phosphodiester with hydroxo- or carboxylate-bridged
 dinuclear Ni(ii) and Cu(ii) complexes
;
_journal_issue 4
_journal_name_full 'Chemical Communications'
_journal_page_first 375
_journal_paper_doi 10.1039/b008994j
_journal_year 2001
_chemical_formula_sum 'C46 H59 Cl2 N6 Ni2 O16 P'
_chemical_formula_weight 1171.28
_space_group_IT_number 14
_symmetry_cell_setting monoclinic
_symmetry_Int_Tables_number 14
_symmetry_space_group_name_Hall '-P 2yn'
_symmetry_space_group_name_H-M 'P 1 21/n 1'
_audit_creation_date 2000-10-31
_audit_creation_method 'by teXsan for Windows v1.06'
_cell_angle_alpha 90
_cell_angle_beta 96.4758(5)
_cell_angle_gamma 90
_cell_formula_units_Z 4
_cell_length_a 13.5091(4)
_cell_length_b 20.927(1)
_cell_length_c 18.0299(9)
_cell_measurement_reflns_used 0
_cell_measurement_temperature 138.2
_cell_measurement_theta_max 0.0
_cell_measurement_theta_min 0.0
_cell_volume 5064.6(4)
_computing_cell_refinement 'Rigaku RAXIS-II'
_computing_data_collection 'Rigaku RAXIS-II'
_computing_data_reduction teXsan
_computing_publication_material teXsan
_computing_structure_refinement teXsan
_computing_structure_solution SIR92
_diffrn_ambient_temperature 138.2
_diffrn_measurement_device 'unknown QUANTUM'
_diffrn_measurement_method \\w
_diffrn_orient_matrix_UB_11 0.00000
_diffrn_orient_matrix_UB_12 0.00000
_diffrn_orient_matrix_UB_13 0.00000
_diffrn_orient_matrix_UB_21 0.00000
_diffrn_orient_matrix_UB_22 0.00000
_diffrn_orient_matrix_UB_23 0.00000
_diffrn_orient_matrix_UB_31 0.00000
_diffrn_orient_matrix_UB_32 0.00000
_diffrn_orient_matrix_UB_33 0.00000
_diffrn_radiation_detector CCD
_diffrn_radiation_monochromator graphite
_diffrn_radiation_source 'X-ray tube'
_diffrn_radiation_type 'Mo K\\a'
_diffrn_radiation_wavelength 0.7107
_diffrn_reflns_av_R_equivalents 0.02299
_diffrn_reflns_limit_h_max 17
_diffrn_reflns_limit_h_min -17
_diffrn_reflns_limit_k_max 27
_diffrn_reflns_limit_k_min -22
_diffrn_reflns_limit_l_max 22
_diffrn_reflns_limit_l_min -14
_diffrn_reflns_number 33186
_diffrn_reflns_reduction_process 'Lp corrections applied'
_diffrn_reflns_theta_max 27.47
_diffrn_reflns_theta_min 1.13
_diffrn_standards_decay_% 0.00
_diffrn_standards_interval_count 0
_diffrn_standards_number 0
_exptl_absorpt_coefficient_mu 0.956
_exptl_absorpt_correction_type none
_exptl_crystal_colour Colorless
_exptl_crystal_density_diffrn 1.536
_exptl_crystal_density_meas ?
_exptl_crystal_description Prism
_exptl_crystal_F_000 2440.00
_exptl_crystal_size_max 0.20
_exptl_crystal_size_mid 0.20
_exptl_crystal_size_min 0.20
_refine_diff_density_max 2.20
_refine_diff_density_min -1.58
_refine_ls_extinction_method none
_refine_ls_goodness_of_fit_all 1.498
_refine_ls_goodness_of_fit_ref 1.498
_refine_ls_hydrogen_treatment noref
_refine_ls_matrix_type full
_refine_ls_number_constraints 0
_refine_ls_number_parameters 654
_refine_ls_number_reflns 8547
_refine_ls_number_restraints 0
_refine_ls_R_factor_all 0.0524
_refine_ls_R_factor_gt 0.0524
_refine_ls_shift/su_max 0.0007
_refine_ls_shift/su_mean 0.0000
_refine_ls_structure_factor_coef F
_refine_ls_weighting_details 'w = 1/[\\s^2^(Fo) + 0.00189|Fo|^2^]'
_refine_ls_weighting_scheme sigma
_refine_ls_wR_factor_all 0.0776
_refine_ls_wR_factor_ref 0.0776
_reflns_number_gt 8547
_reflns_number_total 11459
_reflns_threshold_expression I>3.00\\s(I)
_cod_data_source_file b008994j.txt
_cod_data_source_block '[Ni2(Me4tpdp)(DPP)(MeOH)2](ClO4)2'
_cod_depositor_comments
;
The following automatic conversions were performed:

'_exptl_crystal_density_meas' value 'not measured' was changed to '?'
- the value is perceived as not measured.

Automatic conversion script
Id: cif_fix_values 3008 2015-01-20 13:52:24Z robertas 
;
_cod_original_sg_symbol_H-M 'P 21/n     '
_cod_original_formula_sum 'C46 H59 Cl2 N6 O16 Ni2 P '
_cod_database_code 7114744

loop_
_symmetry_equiv_pos_as_xyz
'   +x,   +y,   +z'
1/2-x,1/2+y,1/2-z
'   -x,   -y,   -z'
1/2+x,1/2-y,1/2+z

loop_
_atom_site_label
_atom_site_fract_x
_atom_site_fract_y
_atom_site_fract_z
_atom_site_U_iso_or_equiv
_atom_site_occupancy
_atom_site_refinement_flags
_atom_site_adp_type
_atom_site_calc_flag
Ni(1) 0.31933(3) 0.17451(2) 0.19624(2) 0.0151(1) 1.000 . Uani d
Ni(2) 0.28688(3) 0.26633(2) 0.00982(2) 0.0157(1) 1.000 . Uani d
Cl(1) 0.27080(8) -0.02765(4) -0.08021(5) 0.0317(2) 1.000 . Uani d
Cl(2) 0.29848(8) 0.13181(6) -0.34375(6) 0.0442(3) 1.000 . Uani d
P(1) 0.28711(6) 0.32629(4) 0.17759(5) 0.0162(2) 1.000 . Uani d
O(1) 0.3243(2) 0.1952(1) 0.0860(1) 0.0170(6) 1.000 . Uani d
O(2) 0.2831(2) 0.2650(1) 0.2187(1) 0.0195(6) 1.000 . Uani d
O(3) 0.2804(2) 0.3292(1) 0.0952(1) 0.0198(6) 1.000 . Uani d
O(4) 0.3860(2) 0.3604(1) 0.2145(1) 0.0222(6) 1.000 . Uani d
O(5) 0.1978(2) 0.3712(1) 0.1973(1) 0.0202(6) 1.000 . Uani d
O(6) 0.4730(2) 0.2086(1) 0.2204(1) 0.0237(6) 1.000 . Uani d
O(7) 0.4427(2) 0.2915(1) 0.0167(1) 0.0263(7) 1.000 . Uani d
O(8) 0.2261(3) 0.0025(2) -0.0220(2) 0.064(1) 1.000 . Uani d
O(9) 0.3758(3) -0.0220(2) -0.0634(3) 0.078(2) 1.000 . Uani d
O(10) 0.2391(4) -0.0925(2) -0.0831(2) 0.066(1) 1.000 . Uani d
O(11) 0.2372(3) 0.0027(2) -0.1486(2) 0.061(1) 1.000 . Uani d
O(12) 0.2146(4) 0.1328(2) -0.3964(3) 0.081(1) 1.000 . Uiso d
O(13) 0.3607(4) 0.0796(3) -0.3708(4) 0.041(1) 0.600 S Uiso d
O(14) 0.346(1) 0.0690(9) -0.338(1) 0.125(6) 0.400 S Uiso d
O(15) 0.3547(5) 0.1880(3) -0.3484(4) 0.038(2) 0.600 S Uiso d
O(16) 0.3660(7) 0.1832(4) -0.3242(6) 0.041(2) 0.400 S Uiso d
O(17) 0.2831(5) 0.1115(4) -0.2689(4) 0.044(2) 0.500 S Uiso d
O(18) 0.254(1) 0.1360(7) -0.2761(8) 0.038(3) 0.250 S Uiso d
O(19) 0.210(1) 0.1599(6) -0.2991(8) 0.042(3) 0.250 S Uiso d
O(20) 0.0923(3) 0.2391(2) -0.3764(2) 0.053(1) 1.000 . Uani d
N(1) 0.3732(2) 0.0862(1) 0.1696(2) 0.0177(7) 1.000 . Uani d
N(2) 0.3502(2) 0.1298(1) 0.3074(2) 0.0213(7) 1.000 . Uani d
N(3) 0.1777(2) 0.1277(1) 0.1796(2) 0.0179(7) 1.000 . Uani d
N(4) 0.3103(2) 0.1966(1) -0.0681(2) 0.0184(7) 1.000 . Uani d
N(5) 0.2761(2) 0.3252(1) -0.0902(2) 0.0201(7) 1.000 . Uani d
N(6) 0.1332(2) 0.2354(1) -0.0164(2) 0.0201(7) 1.000 . Uani d
C(1) 0.3377(2) 0.1370(1) 0.0485(2) 0.0171(8) 1.000 . Uani d
C(2) 0.4112(2) 0.0952(2) 0.0964(2) 0.0193(8) 1.000 . Uani d
C(3) 0.3778(2) 0.1504(2) -0.0254(2) 0.0184(8) 1.000 . Uani d
C(4) 0.4514(3) 0.0686(2) 0.2301(2) 0.0220(8) 1.000 . Uani d
C(5) 0.4128(3) 0.0790(2) 0.3037(2) 0.0231(9) 1.000 . Uani d
C(6) 0.4387(3) 0.0388(2) 0.3640(2) 0.030(1) 1.000 . Uani d
C(7) 0.3992(3) 0.0512(2) 0.4304(2) 0.037(1) 1.000 . Uani d
C(8) 0.3361(3) 0.1024(2) 0.4348(2) 0.033(1) 1.000 . Uani d
C(9) 0.3131(3) 0.1413(2) 0.3723(2) 0.0261(9) 1.000 . Uani d
C(10) 0.2441(4) 0.1968(2) 0.3758(2) 0.039(1) 1.000 . Uani d
C(11) 0.2916(3) 0.0384(2) 0.1647(2) 0.0224(9) 1.000 . Uani d
C(12) 0.1883(3) 0.0663(2) 0.1586(2) 0.0207(8) 1.000 . Uani d
C(13) 0.1096(3) 0.0269(2) 0.1355(3) 0.035(1) 1.000 . Uani d
C(14) 0.0135(3) 0.0495(2) 0.1363(3) 0.045(1) 1.000 . Uani d
C(15) 0.0014(3) 0.1114(2) 0.1596(3) 0.035(1) 1.000 . Uani d
C(16) 0.0830(3) 0.1497(2) 0.1806(2) 0.0236(9) 1.000 . Uani d
C(17) 0.0682(3) 0.2173(2) 0.2050(3) 0.036(1) 1.000 . Uani d
C(18) 0.3566(3) 0.2287(2) -0.1285(2) 0.0223(9) 1.000 . Uani d
C(19) 0.3041(3) 0.2909(2) -0.1483(2) 0.0221(9) 1.000 . Uani d
C(20) 0.2910(3) 0.3124(2) -0.2207(2) 0.027(1) 1.000 . Uani d
C(21) 0.2481(3) 0.3719(2) -0.2364(2) 0.031(1) 1.000 . Uani d
C(22) 0.2227(3) 0.4081(2) -0.1774(2) 0.0262(9) 1.000 . Uani d
C(23) 0.2375(3) 0.3841(2) -0.1048(2) 0.0236(9) 1.000 . Uani d
C(24) 0.2138(4) 0.4254(2) -0.0414(2) 0.038(1) 1.000 . Uani d
C(25) 0.2163(3) 0.1656(2) -0.0982(2) 0.0220(9) 1.000 . Uani d
C(26) 0.1311(3) 0.1793(2) -0.0530(2) 0.0219(8) 1.000 . Uani d
C(27) 0.0513(3) 0.1373(2) -0.0568(2) 0.034(1) 1.000 . Uani d
C(28) -0.0320(3) 0.1553(3) -0.0236(3) 0.044(1) 1.000 . Uani d
C(29) -0.0331(3) 0.2146(2) 0.0088(2) 0.037(1) 1.000 . Uani d
C(30) 0.0487(3) 0.2541(2) 0.0124(2) 0.0276(9) 1.000 . Uani d
C(31) 0.0456(3) 0.3201(2) 0.0431(3) 0.037(1) 1.000 . Uani d
C(32) 0.4236(3) 0.4194(2) 0.1950(2) 0.0209(8) 1.000 . Uani d
C(33) 0.3655(3) 0.4670(2) 0.1600(2) 0.031(1) 1.000 . Uani d
C(34) 0.4109(3) 0.5248(2) 0.1439(3) 0.041(1) 1.000 . Uani d
C(35) 0.5112(4) 0.5340(2) 0.1642(3) 0.048(1) 1.000 . Uani d
C(36) 0.5682(3) 0.4858(2) 0.2000(3) 0.044(1) 1.000 . Uani d
C(37) 0.5244(3) 0.4279(2) 0.2150(2) 0.030(1) 1.000 . Uani d
C(38) 0.1652(3) 0.3759(1) 0.2679(2) 0.0179(8) 1.000 . Uani d
C(39) 0.2274(3) 0.3677(2) 0.3334(2) 0.0222(9) 1.000 . Uani d
C(40) 0.1885(3) 0.3774(2) 0.4007(2) 0.0259(9) 1.000 . Uani d
C(41) 0.0902(3) 0.3957(2) 0.4018(2) 0.029(1) 1.000 . Uani d
C(42) 0.0283(3) 0.4024(2) 0.3357(2) 0.028(1) 1.000 . Uani d
C(43) 0.0658(3) 0.3920(2) 0.2680(2) 0.0220(8) 1.000 . Uani d
C(44) 0.5142(3) 0.2361(2) 0.2891(2) 0.031(1) 1.000 . Uani d
C(45) 0.4778(4) 0.3563(2) 0.0083(3) 0.045(1) 1.000 . Uani d
C(46) 0.1416(5) 0.2835(3) -0.4119(4) 0.073(2) 1.000 . Uani d
H(1) 0.2756 0.1155 0.0394 0.021 1.000 . Uiso c
H(2) 0.4170 0.0550 0.0730 0.023 1.000 . Uiso c
H(3) 0.4745 0.1154 0.1033 0.023 1.000 . Uiso c
H(4) 0.3802 0.1118 -0.0529 0.022 1.000 . Uiso c
H(5) 0.4429 0.1680 -0.0165 0.022 1.000 . Uiso c
H(6) 0.4686 0.0249 0.2252 0.026 1.000 . Uiso c
H(7) 0.5087 0.0944 0.2270 0.026 1.000 . Uiso c
H(8) 0.4822 0.0036 0.3600 0.036 1.000 . Uiso c
H(9) 0.4158 0.0245 0.4726 0.044 1.000 . Uiso c
H(10) 0.3084 0.1112 0.4799 0.039 1.000 . Uiso c
H(11) 0.2232 0.1993 0.4243 0.046 1.000 . Uiso c
H(12) 0.2776 0.2351 0.3653 0.046 1.000 . Uiso c
H(13) 0.1876 0.1912 0.3399 0.046 1.000 . Uiso c
H(14) 0.2967 0.0126 0.1219 0.027 1.000 . Uiso c
H(15) 0.3005 0.0124 0.2082 0.027 1.000 . Uiso c
H(16) 0.1210 -0.0153 0.1191 0.042 1.000 . Uiso c
H(17) -0.0424 0.0231 0.1213 0.054 1.000 . Uiso c
H(18) -0.0638 0.1279 0.1613 0.042 1.000 . Uiso c
H(19) -0.0011 0.2262 0.2021 0.044 1.000 . Uiso c
H(20) 0.0986 0.2457 0.1734 0.044 1.000 . Uiso c
H(21) 0.0976 0.2226 0.2550 0.044 1.000 . Uiso c
H(22) 0.4248 0.2369 -0.1123 0.027 1.000 . Uiso c
H(23) 0.3517 0.2019 -0.1712 0.027 1.000 . Uiso c
H(24) 0.3111 0.2867 -0.2598 0.033 1.000 . Uiso c
H(25) 0.2367 0.3872 -0.2862 0.037 1.000 . Uiso c
H(26) 0.1949 0.4495 -0.1863 0.031 1.000 . Uiso c
H(27) 0.1872 0.4650 -0.0603 0.045 1.000 . Uiso c
H(28) 0.2728 0.4330 -0.0087 0.045 1.000 . Uiso c
H(29) 0.1662 0.4045 -0.0149 0.045 1.000 . Uiso c
H(30) 0.1985 0.1805 -0.1477 0.026 1.000 . Uiso c
H(31) 0.2267 0.1207 -0.0990 0.026 1.000 . Uiso c
H(32) 0.0536 0.0974 -0.0815 0.041 1.000 . Uiso c
H(33) -0.0872 0.1272 -0.0233 0.053 1.000 . Uiso c
H(34) -0.0913 0.2286 0.0290 0.045 1.000 . Uiso c
H(35) -0.0170 0.3271 0.0609 0.045 1.000 . Uiso c
H(36) 0.0973 0.3250 0.0831 0.045 1.000 . Uiso c
H(37) 0.0547 0.3502 0.0050 0.045 1.000 . Uiso c
H(38) 0.2961 0.4608 0.1470 0.037 1.000 . Uiso c
H(39) 0.3722 0.5578 0.1189 0.049 1.000 . Uiso c
H(40) 0.5413 0.5734 0.1536 0.057 1.000 . Uiso c
H(41) 0.6373 0.4924 0.2144 0.053 1.000 . Uiso c
H(42) 0.5635 0.3945 0.2388 0.036 1.000 . Uiso c
H(43) 0.2951 0.3558 0.3325 0.027 1.000 . Uiso c
H(44) 0.2299 0.3714 0.4463 0.031 1.000 . Uiso c
H(45) 0.0652 0.4037 0.4481 0.035 1.000 . Uiso c
H(46) -0.0395 0.4141 0.3366 0.033 1.000 . Uiso c
H(47) 0.0237 0.3958 0.2223 0.026 1.000 . Uiso c
H(48) 0.5011 0.2228 0.1830 0.013 1.000 . Uiso c
H(49) 0.5831 0.2262 0.2976 0.037 1.000 . Uiso c
H(50) 0.5058 0.2812 0.2869 0.037 1.000 . Uiso c
H(51) 0.4811 0.2194 0.3286 0.037 1.000 . Uiso c
H(52) 0.4730 0.2899 0.0652 0.013 1.000 . Uiso c
H(53) 0.4561 0.3712 -0.0407 0.054 1.000 . Uiso c
H(54) 0.5486 0.3570 0.0160 0.054 1.000 . Uiso c
H(55) 0.4519 0.3833 0.0438 0.054 1.000 . Uiso c

loop_
_atom_site_aniso_label
_atom_site_aniso_U_11
_atom_site_aniso_U_22
_atom_site_aniso_U_33
_atom_site_aniso_U_12
_atom_site_aniso_U_13
_atom_site_aniso_U_23
Ni(1) 0.0192(2) 0.0127(2) 0.0133(2) 0.0005(1) 0.0021(2) -0.0002(1)
Ni(2) 0.0176(2) 0.0170(2) 0.0130(2) 0.0022(2) 0.0041(2) -0.0002(1)
Cl(1) 0.0422(5) 0.0300(5) 0.0225(5) -0.0000(4) 0.0015(4) -0.0056(3)
Cl(2) 0.0319(5) 0.0727(8) 0.0290(5) -0.0182(5) 0.0082(4) -0.0124(5)
P(1) 0.0195(4) 0.0139(4) 0.0157(4) 0.0012(3) 0.0040(3) -0.0017(3)
O(1) 0.021(1) 0.016(1) 0.014(1) 0.0036(9) 0.0036(9) -0.0018(8)
O(2) 0.028(1) 0.014(1) 0.017(1) 0.0010(9) 0.006(1) -0.0012(8)
O(3) 0.025(1) 0.017(1) 0.017(1) 0.0011(9) 0.006(1) -0.0021(9)
O(4) 0.021(1) 0.018(1) 0.026(1) -0.0020(9) -0.000(1) 0.0034(9)
O(5) 0.025(1) 0.020(1) 0.016(1) 0.0060(9) 0.004(1) -0.0010(9)
O(6) 0.024(1) 0.024(1) 0.022(1) -0.003(1) 0.002(1) -0.002(1)
O(7) 0.021(1) 0.033(1) 0.026(1) -0.006(1) 0.003(1) -0.002(1)
O(8) 0.082(3) 0.066(2) 0.044(2) 0.009(2) 0.016(2) -0.025(2)
O(9) 0.045(2) 0.088(3) 0.103(4) 0.019(2) 0.015(2) 0.038(3)
O(10) 0.137(4) 0.033(2) 0.027(2) -0.026(2) 0.000(2) -0.002(1)
O(11) 0.105(3) 0.042(2) 0.031(2) -0.003(2) -0.016(2) 0.003(1)
O(20) 0.041(2) 0.067(2) 0.051(2) 0.001(2) 0.004(2) -0.009(2)
N(1) 0.022(1) 0.013(1) 0.018(1) 0.003(1) -0.000(1) 0.000(1)
N(2) 0.026(2) 0.020(1) 0.018(1) -0.003(1) 0.001(1) 0.002(1)
N(3) 0.022(1) 0.016(1) 0.016(1) -0.000(1) 0.005(1) -0.000(1)
N(4) 0.018(1) 0.023(1) 0.014(1) 0.003(1) 0.004(1) -0.001(1)
N(5) 0.024(1) 0.021(1) 0.016(1) 0.001(1) 0.005(1) 0.001(1)
N(6) 0.017(1) 0.027(1) 0.017(1) 0.005(1) 0.001(1) 0.001(1)
C(1) 0.020(2) 0.015(1) 0.016(2) 0.004(1) 0.002(1) -0.002(1)
C(2) 0.020(2) 0.019(2) 0.019(2) 0.004(1) 0.003(1) -0.002(1)
C(3) 0.019(2) 0.019(2) 0.018(2) 0.004(1) 0.005(1) -0.002(1)
C(4) 0.025(2) 0.015(1) 0.024(2) 0.003(1) -0.004(1) 0.001(1)
C(5) 0.026(2) 0.019(2) 0.023(2) -0.004(1) -0.004(1) 0.003(1)
C(6) 0.031(2) 0.027(2) 0.031(2) -0.003(1) -0.006(2) 0.007(2)
C(7) 0.040(2) 0.041(2) 0.027(2) -0.008(2) -0.010(2) 0.018(2)
C(8) 0.031(2) 0.048(2) 0.018(2) -0.010(2) -0.001(2) 0.005(2)
C(9) 0.029(2) 0.030(2) 0.019(2) -0.009(1) 0.000(1) 0.003(1)
C(10) 0.052(3) 0.043(2) 0.023(2) 0.010(2) 0.013(2) 0.001(2)
C(11) 0.027(2) 0.014(1) 0.026(2) 0.001(1) 0.002(1) -0.002(1)
C(12) 0.026(2) 0.017(2) 0.020(2) -0.002(1) 0.005(1) -0.000(1)
C(13) 0.030(2) 0.023(2) 0.053(3) -0.003(2) 0.006(2) -0.009(2)
C(14) 0.026(2) 0.036(2) 0.073(4) -0.009(2) 0.008(2) -0.013(2)
C(15) 0.022(2) 0.034(2) 0.050(3) -0.000(2) 0.012(2) -0.004(2)
C(16) 0.025(2) 0.023(2) 0.024(2) 0.004(1) 0.007(1) 0.000(1)
C(17) 0.030(2) 0.030(2) 0.049(3) 0.007(2) 0.004(2) -0.011(2)
C(18) 0.025(2) 0.029(2) 0.016(2) 0.002(1) 0.010(1) -0.001(1)
C(19) 0.019(2) 0.029(2) 0.019(2) -0.003(1) 0.006(1) -0.001(1)
C(20) 0.034(2) 0.031(2) 0.020(2) -0.004(2) 0.010(2) -0.000(1)
C(21) 0.040(2) 0.035(2) 0.018(2) -0.004(2) 0.005(2) 0.009(1)
C(22) 0.026(2) 0.023(2) 0.029(2) -0.002(1) 0.002(2) 0.010(1)
C(23) 0.026(2) 0.021(2) 0.025(2) -0.002(1) 0.006(1) 0.004(1)
C(24) 0.056(3) 0.031(2) 0.027(2) 0.014(2) 0.010(2) 0.001(2)
C(25) 0.025(2) 0.022(2) 0.019(2) 0.001(1) 0.001(1) -0.002(1)
C(26) 0.020(2) 0.029(2) 0.016(2) 0.000(1) 0.000(1) 0.003(1)
C(27) 0.031(2) 0.039(2) 0.033(2) -0.011(2) 0.003(2) -0.004(2)
C(28) 0.026(2) 0.066(3) 0.041(3) -0.013(2) 0.006(2) -0.004(2)
C(29) 0.016(2) 0.063(3) 0.034(2) -0.001(2) 0.006(2) -0.004(2)
C(30) 0.019(2) 0.043(2) 0.021(2) 0.008(2) 0.002(1) 0.002(2)
C(31) 0.028(2) 0.043(2) 0.041(3) 0.015(2) 0.005(2) -0.003(2)
C(32) 0.024(2) 0.016(1) 0.024(2) -0.001(1) 0.004(1) -0.000(1)
C(33) 0.027(2) 0.023(2) 0.042(2) -0.001(1) 0.000(2) 0.005(2)
C(34) 0.039(2) 0.024(2) 0.058(3) -0.002(2) -0.003(2) 0.012(2)
C(35) 0.044(3) 0.031(2) 0.067(3) -0.016(2) 0.003(2) 0.012(2)
C(36) 0.026(2) 0.043(2) 0.060(3) -0.015(2) -0.003(2) 0.013(2)
C(37) 0.024(2) 0.029(2) 0.038(2) -0.001(1) 0.002(2) 0.006(2)
C(38) 0.027(2) 0.010(1) 0.017(2) -0.000(1) 0.009(1) -0.001(1)
C(39) 0.027(2) 0.021(2) 0.020(2) 0.001(1) 0.006(1) -0.003(1)
C(40) 0.035(2) 0.024(2) 0.019(2) -0.007(1) 0.006(1) -0.002(1)
C(41) 0.031(2) 0.031(2) 0.026(2) -0.012(2) 0.016(2) -0.003(1)
C(42) 0.025(2) 0.028(2) 0.032(2) -0.006(1) 0.015(2) -0.003(1)
C(43) 0.026(2) 0.016(2) 0.024(2) -0.004(1) 0.006(1) 0.000(1)
C(44) 0.031(2) 0.028(2) 0.032(2) -0.003(2) -0.007(2) -0.004(2)
C(45) 0.040(3) 0.041(2) 0.056(3) -0.015(2) 0.013(2) -0.000(2)
C(46) 0.098(5) 0.038(3) 0.071(4) -0.020(3) -0.041(4) 0.015(3)

loop_
_atom_type_symbol
_atom_type_oxidation_number
_atom_type_number_in_cell
_atom_type_scat_dispersion_real
_atom_type_scat_dispersion_imag
_atom_type_scat_source
H 0 236 0.000 0.000
;International Tables for Crystallography
(1992, Vol. C, Table 6.1.1.2)
;
C 0 184 0.002 0.002
;International Tables for Crystallography
(1992, Vol. C, Table 6.1.1.2)
;
N 0 24 0.004 0.003
;International Tables for Crystallography
(1992, Vol. C, Table 6.1.1.2)
;
O 0 64 0.008 0.006
;International Tables for Crystallography
(1992, Vol. C, Table 6.1.1.2)
;
P 0 4 0.090 0.095
;International Tables for Crystallography
(1992, Vol. C, Table 6.1.1.2)
;
Cl 0 8 0.132 0.159
;International Tables for Crystallography
(1992, Vol. C, Tables 4.2.6.8 and 6.1.1.1)
;
Ni 0 8 0.285 1.113
;International Tables for Crystallography
(1992, Vol. C, Tables 4.2.6.8 and 6.1.1.1)
;
